data_2241324
loop_
_publ_author_name
'McAdam, C. John'
'Hanton, Lyall R.'
'Moratti, Stephen C.'
'Simpson, Jim'

_publ_section_title
;
 Crystal structures of two bis(iodomethyl)benzene derivatives:
 similarities and differences in the crystal packing
;
_journal_coeditor_code SU5235
_journal_issue 12
_journal_name_full 'Acta Crystallographica Section E'
_journal_page_first 1505
_journal_page_last 1509
_journal_paper_doi 10.1107/S2056989015021295
_journal_volume 71
_journal_year 2015
_chemical_formula_iupac 'C8 H8 I2'
_chemical_formula_moiety 'C8 H8 I2'
_chemical_formula_sum 'C8 H8 I2'
_chemical_formula_weight 357.94
_chemical_name_systematic
;
1,2-Bis(iodomethyl)benzene
;
_space_group_crystal_system monoclinic
_space_group_IT_number 15
_space_group_name_Hall '-C 2yc'
_space_group_name_H-M_alt 'C 1 2/c 1'
_symmetry_space_group_name_Hall '-C 2yc'
_symmetry_space_group_name_H-M 'C 1 2/c 1'
_atom_sites_solution_hydrogens geom
_audit_creation_method SHELXL-2014/7
_cell_angle_alpha 90
_cell_angle_beta 101.637(2)
_cell_angle_gamma 90
_cell_formula_units_Z 4
_cell_length_a 14.5485(5)
_cell_length_b 8.0461(3)
_cell_length_c 8.0582(3)
_cell_measurement_reflns_used 5091
_cell_measurement_temperature 90(2)
_cell_measurement_theta_max 32.87
_cell_measurement_theta_min 2.58
_cell_volume 923.89(6)
_computing_cell_refinement
;
APEX2 and SAINT (Bruker, 2013)
;
_computing_data_collection
;
APEX2 (Bruker, 2013)
;
_computing_data_reduction
;
SAINT (Bruker, 2013)
;
_computing_molecular_graphics
;
Mercury (Macrae <i>et al.</i>,  2008)
;
_computing_publication_material
;
SHELXL2014 (Sheldrick, 2015b), enCIFer (Allen <i>et al.</i>,
2004),
PLATON (Spek, 2009),  publCIF (Westrip, 2010) and WinGX
(Farrugia, 2012)
;
_computing_structure_refinement
;
SHELXL2014 (Sheldrick, 2015b) and <i>TITAN2000</i> (Hunter & Simpson,
1999)
;
_computing_structure_solution
;
SHELXT (Sheldrick, 2015a)
;
_diffrn_ambient_temperature 90(2)
_diffrn_measured_fraction_theta_full 0.998
_diffrn_measured_fraction_theta_max 0.924
_diffrn_measurement_device_type 'Bruker APEXII CCD area-detector'
_diffrn_measurement_method '\w scans'
_diffrn_radiation_type MoK\a
_diffrn_radiation_wavelength 0.71073
_diffrn_reflns_av_R_equivalents 0.0298
_diffrn_reflns_limit_h_max 21
_diffrn_reflns_limit_h_min -21
_diffrn_reflns_limit_k_max 12
_diffrn_reflns_limit_k_min -11
_diffrn_reflns_limit_l_max 10
_diffrn_reflns_limit_l_min -12
_diffrn_reflns_number 8422
_diffrn_reflns_theta_full 25.242
_diffrn_reflns_theta_max 33.410
_diffrn_reflns_theta_min 2.859
_diffrn_standards_number 0
_exptl_absorpt_coefficient_mu 6.735
_exptl_absorpt_correction_T_max 1.000000
_exptl_absorpt_correction_T_min 0.534104
_exptl_absorpt_correction_type multi-scan
_exptl_absorpt_process_details
;
(SADABS; Bruker, 2013)
;
_exptl_crystal_colour colourless
_exptl_crystal_density_diffrn 2.573
_exptl_crystal_density_method 'not measured'
_exptl_crystal_description block
_exptl_crystal_F_000 648
_exptl_crystal_size_max 0.310
_exptl_crystal_size_mid 0.170
_exptl_crystal_size_min 0.150
_refine_diff_density_max 0.523
_refine_diff_density_min -1.227
_refine_ls_extinction_method none
_refine_ls_goodness_of_fit_ref 1.150
_refine_ls_hydrogen_treatment constr
_refine_ls_matrix_type full
_refine_ls_number_parameters 46
_refine_ls_number_reflns 1667
_refine_ls_number_restraints 0
_refine_ls_restrained_S_all 1.150
_refine_ls_R_factor_all 0.0204
_refine_ls_R_factor_gt 0.0183
_refine_ls_shift/su_max 0.002
_refine_ls_shift/su_mean 0.000
_refine_ls_structure_factor_coef Fsqd
_refine_ls_weighting_details 'w=1/[\s^2^(Fo^2^)+(0.0175P)^2^+1.2212P] where P=(Fo^2^+2Fc^2^)/3'
_refine_ls_weighting_scheme calc
_refine_ls_wR_factor_gt 0.0438
_refine_ls_wR_factor_ref 0.0444
_reflns_number_gt 1552
_reflns_number_total 1667
_reflns_threshold_expression 'I > 2\s(I)'
_cod_data_source_file su5235sup1.cif
_cod_data_source_block I
_cod_database_code 2241324
_shelx_space_group_comment
;
The symmetry employed for this shelxl refinement is uniquely defined
by the following loop, which should always be used as a source of
symmetry information in preference to the above space-group names.
They are only intended as comments.
;
_shelx_estimated_absorpt_t_min 0.229
_shelx_estimated_absorpt_t_max 0.432

loop_
_space_group_symop_operation_xyz
'x, y, z'
'-x, y, -z+1/2'
'x+1/2, y+1/2, z'
'-x+1/2, y+1/2, -z+1/2'
'-x, -y, -z'
'x, -y, z-1/2'
'-x+1/2, -y+1/2, -z'
'x+1/2, -y+1/2, z-1/2'

loop_
_atom_site_type_symbol
_atom_site_label
_atom_site_fract_x
_atom_site_fract_y
_atom_site_fract_z
_atom_site_U_iso_or_equiv
_atom_site_adp_type
_atom_site_calc_flag
_atom_site_occupancy
I I1 0.31503(2) 0.11885(2) 0.75250(2) 0.01529(5) Uani d 1
C C11 0.41526(13) 0.2215(2) 0.6102(3) 0.0142(3) Uani d 1
H H111 0.4651 0.1386 0.6070 0.017 Uiso calc 1
H H112 0.3826 0.2433 0.4921 0.017 Uiso calc 1
C C1 0.45886(13) 0.3782(2) 0.6864(2) 0.0111(3) Uani d 1
C C2 0.41839(13) 0.5301(2) 0.6268(3) 0.0136(3) Uani d 1
H H2 0.3623 0.5307 0.5427 0.016 Uiso calc 1
C C3 0.45882(14) 0.6802(2) 0.6886(3) 0.0156(4) Uani d 1
H H3 0.4304 0.7823 0.6470 0.019 Uiso calc 1

loop_
_atom_site_aniso_label
_atom_site_aniso_U_11
_atom_site_aniso_U_22
_atom_site_aniso_U_33
_atom_site_aniso_U_12
_atom_site_aniso_U_13
_atom_site_aniso_U_23
I1 0.01370(7) 0.01474(7) 0.01747(8) -0.00335(4) 0.00325(5) 0.00078(4)
C11 0.0139(8) 0.0163(8) 0.0132(9) -0.0016(6) 0.0044(7) -0.0027(7)
C1 0.0115(8) 0.0123(8) 0.0102(8) -0.0008(5) 0.0039(6) -0.0001(6)
C2 0.0131(8) 0.0158(8) 0.0122(9) 0.0026(6) 0.0035(7) 0.0011(7)
C3 0.0212(9) 0.0122(8) 0.0153(9) 0.0026(7) 0.0085(7) 0.0031(7)

loop_
_atom_type_symbol
_atom_type_description
_atom_type_scat_dispersion_real
_atom_type_scat_dispersion_imag
_atom_type_scat_source
C C 0.0033 0.0016 'International Tables Vol C Tables 4.2.6.8 and 6.1.1.4'
H H 0.0000 0.0000 'International Tables Vol C Tables 4.2.6.8 and 6.1.1.4'
I I -0.4742 1.8119 'International Tables Vol C Tables 4.2.6.8 and 6.1.1.4'

loop_
_geom_angle_atom_site_label_1
_geom_angle_atom_site_label_2
_geom_angle_atom_site_label_3
_geom_angle_site_symmetry_1
_geom_angle_site_symmetry_3
_geom_angle
C1 C11 I1 . . 112.15(13)
C1 C11 H111 . . 109.2
I1 C11 H111 . . 109.2
C1 C11 H112 . . 109.2
I1 C11 H112 . . 109.2
H111 C11 H112 . . 107.9
C2 C1 C1 . 2_656 119.10(11)
C2 C1 C11 . . 118.94(18)
C1 C1 C11 2_656 . 121.93(11)
C3 C2 C1 . . 121.16(18)
C3 C2 H2 . . 119.4
C1 C2 H2 . . 119.4
C2 C3 C3 . 2_656 119.72(12)
C2 C3 H3 . . 120.1
C3 C3 H3 2_656 . 120.1

loop_
_geom_bond_atom_site_label_1
_geom_bond_atom_site_label_2
_geom_bond_site_symmetry_2
_geom_bond_distance
I1 C11 . 2.1902(19)
C11 C1 . 1.487(3)
C11 H111 . 0.9900
C11 H112 . 0.9900
C1 C2 . 1.399(3)
C1 C1 2_656 1.410(4)
C2 C3 . 1.391(3)
C2 H2 . 0.9500
C3 C3 2_656 1.392(4)
C3 H3 . 0.9500

loop_
_geom_hbond_atom_site_label_D
_geom_hbond_atom_site_label_H
_geom_hbond_atom_site_label_A
_geom_hbond_site_symmetry_A
_geom_hbond_distance_DH
_geom_hbond_distance_HA
_geom_hbond_distance_DA
_geom_hbond_angle_DHA
C3 H3 I1 6_565 0.95 3.38 4.046(2) 129
C11 H112 I1 7_556 0.99 3.33 4.179(2) 145
C2 H2 I1 7_556 0.95 3.36 4.257(2) 158

loop_
_geom_torsion_atom_site_label_1
_geom_torsion_atom_site_label_2
_geom_torsion_atom_site_label_3
_geom_torsion_atom_site_label_4
_geom_torsion_site_symmetry_1
_geom_torsion_site_symmetry_4
_geom_torsion
I1 C11 C1 C2 . . -93.41(19)
I1 C11 C1 C1 . 2_656 88.3(2)
C1 C1 C2 C3 2_656 . 1.2(3)
C11 C1 C2 C3 . . -177.12(17)
C1 C2 C3 C3 . 2_656 0.2(3)

_cod_database_fobs_code 2241324
